data_4086728
loop_
_publ_author_name
'Huchenski, Blake S. N.'
'Adams, Matt R.'
'McDonald, Robert'
'Ferguson, Michael J.'
'Speed, Alexander W. H.'

_publ_section_title
;
 Synthesis and Catalytic Reactivity of Bis(amino)cyclopropenylidene
 Carbene--Borane Adducts
;
_journal_issue 18
_journal_name_full Organometallics
_journal_page_first 3101
_journal_paper_doi 10.1021/acs.organomet.6b00654
_journal_volume 35
_journal_year 2016
_chemical_formula_moiety 'C33 H43 B N2'
_chemical_formula_sum 'C33 H43 B N2'
_chemical_formula_weight 478.50
_space_group_crystal_system triclinic
_space_group_IT_number 2
_space_group_name_Hall '-P 1'
_space_group_name_H-M_alt 'P -1'
_symmetry_space_group_name_Hall '-P 1'
_symmetry_space_group_name_H-M 'P -1'
_atom_sites_solution_hydrogens geom
_audit_creation_method SHELXL-2014/7
_cell_angle_alpha 113.9745(6)
_cell_angle_beta 90.0092(7)
_cell_angle_gamma 93.4348(7)
_cell_formula_units_Z 4
_cell_length_a 10.79160(10)
_cell_length_b 15.6476(2)
_cell_length_c 19.1459(3)
_cell_measurement_reflns_used 9917
_cell_measurement_temperature 173(2)
_cell_measurement_theta_max 72.16
_cell_measurement_theta_min 3.10
_cell_volume 2947.73(7)
_computing_cell_refinement 'Bruker SAINT'
_computing_data_collection 'Bruker APEX2'
_computing_data_reduction 'Bruker SAINT'
_computing_molecular_graphics 'Bruker SHELXTL'
_computing_publication_material 'Bruker SHELXTL'
_computing_structure_refinement 'SHELXL-2014/7 (Sheldrick, 2014)'
_computing_structure_solution 'SHELXT-2014 (Sheldrick 2015)'
_diffrn_ambient_temperature 173(2)
_diffrn_measured_fraction_theta_full 0.969
_diffrn_measured_fraction_theta_max 0.963
_diffrn_measurement_device_type 'Bruker APEX-II CCD'
_diffrn_measurement_method '\f and \w scans'
_diffrn_radiation_type CuK\a
_diffrn_radiation_wavelength 1.54178
_diffrn_reflns_av_R_equivalents 0.0158
_diffrn_reflns_av_unetI/netI 0.0236
_diffrn_reflns_Laue_measured_fraction_full 0.969
_diffrn_reflns_Laue_measured_fraction_max 0.963
_diffrn_reflns_limit_h_max 12
_diffrn_reflns_limit_h_min -10
_diffrn_reflns_limit_k_max 19
_diffrn_reflns_limit_k_min -19
_diffrn_reflns_limit_l_max 23
_diffrn_reflns_limit_l_min -23
_diffrn_reflns_number 20770
_diffrn_reflns_point_group_measured_fraction_full 0.969
_diffrn_reflns_point_group_measured_fraction_max 0.963
_diffrn_reflns_theta_full 67.679
_diffrn_reflns_theta_max 72.208
_diffrn_reflns_theta_min 2.527
_exptl_absorpt_coefficient_mu 0.459
_exptl_absorpt_correction_T_max 0.9333
_exptl_absorpt_correction_T_min 0.8233
_exptl_absorpt_correction_type numerical
_exptl_absorpt_process_details 'SADABS 2014/5'
_exptl_crystal_colour colourless
_exptl_crystal_density_diffrn 1.078
_exptl_crystal_description needle
_exptl_crystal_F_000 1040
_exptl_crystal_size_max 0.343
_exptl_crystal_size_mid 0.085
_exptl_crystal_size_min 0.074
_refine_diff_density_max 0.244
_refine_diff_density_min -0.176
_refine_diff_density_rms 0.032
_refine_ls_extinction_method none
_refine_ls_goodness_of_fit_ref 1.041
_refine_ls_hydrogen_treatment constr
_refine_ls_matrix_type full
_refine_ls_number_parameters 649
_refine_ls_number_reflns 11229
_refine_ls_number_restraints 0
_refine_ls_restrained_S_all 1.041
_refine_ls_R_factor_all 0.0444
_refine_ls_R_factor_gt 0.0382
_refine_ls_shift/su_max 0.001
_refine_ls_shift/su_mean 0.000
_refine_ls_structure_factor_coef Fsqd
_refine_ls_weighting_details 'w=1/[\s^2^(Fo^2^)+(0.0507P)^2^+0.6030P] where P=(Fo^2^+2Fc^2^)/3'
_refine_ls_weighting_scheme calc
_refine_ls_wR_factor_gt 0.0990
_refine_ls_wR_factor_ref 0.1037
_reflns_Friedel_coverage 0.000
_reflns_number_gt 9699
_reflns_number_total 11229
_reflns_threshold_expression 'I > 2\s(I)'
_cod_data_source_file om6b00654_si_003.cif
_cod_data_source_block dal1633
_cod_database_code 4086728
_shelx_shelxl_version_number 2014/7
_shelx_space_group_comment
; 
The symmetry employed for this shelxl refinement is uniquely defined 
by the following loop, which should always be used as a source of 
symmetry information in preference to the above space-group names. 
They are only intended as comments. 
;
_shelx_estimated_absorpt_t_min 0.858
_shelx_estimated_absorpt_t_max 0.967

loop_
_space_group_symop_operation_xyz
'x, y, z'
'-x, -y, -z'

loop_
_atom_site_label
_atom_site_type_symbol
_atom_site_fract_x
_atom_site_fract_y
_atom_site_fract_z
_atom_site_U_iso_or_equiv
_atom_site_adp_type
_atom_site_occupancy
_atom_site_site_symmetry_order
_atom_site_calc_flag
_atom_site_refinement_flags_posn
_atom_site_refinement_flags_adp
N1A N -0.04642(8) 0.15716(7) 0.41232(5) 0.02647(19) Uani 1 1 d . .
N2A N -0.11428(8) 0.08376(7) 0.20345(5) 0.0271(2) Uani 1 1 d . .
C1A C 0.08471(10) 0.11440(7) 0.29086(6) 0.0218(2) Uani 1 1 d . .
C2A C -0.01308(10) 0.13126(7) 0.34026(6) 0.0229(2) Uani 1 1 d . .
C3A C -0.03610(10) 0.10445(7) 0.26259(6) 0.0227(2) Uani 1 1 d . .
C11A C 0.05264(10) 0.18871(8) 0.47319(6) 0.0284(2) Uani 1 1 d . .
H11A H 0.1337 0.1891 0.4480 0.034 Uiso 1 1 calc R U
C12A C 0.03607(14) 0.28867(10) 0.53038(7) 0.0437(3) Uani 1 1 d . .
H12A H 0.1021 0.3081 0.5699 0.052 Uiso 1 1 calc R U
H12B H 0.0403 0.3307 0.5039 0.052 Uiso 1 1 calc R U
H12C H -0.0449 0.2915 0.5541 0.052 Uiso 1 1 calc R U
C13A C 0.05930(13) 0.12111(10) 0.51143(7) 0.0411(3) Uani 1 1 d . .
H13A H 0.1253 0.1438 0.5511 0.049 Uiso 1 1 calc R U
H13B H -0.0204 0.1167 0.5347 0.049 Uiso 1 1 calc R U
H13C H 0.0773 0.0591 0.4732 0.049 Uiso 1 1 calc R U
C14A C -0.17761(11) 0.15301(10) 0.43332(7) 0.0354(3) Uani 1 1 d . .
H14A H -0.1772 0.1660 0.4890 0.043 Uiso 1 1 calc R U
C15A C -0.24805(14) 0.23009(12) 0.42457(9) 0.0508(4) Uani 1 1 d . .
H15A H -0.3345 0.2254 0.4389 0.061 Uiso 1 1 calc R U
H15B H -0.2091 0.2915 0.4579 0.061 Uiso 1 1 calc R U
H15C H -0.2457 0.2228 0.3713 0.061 Uiso 1 1 calc R U
C16A C -0.23763(13) 0.05414(11) 0.39097(8) 0.0450(3) Uani 1 1 d . .
H16A H -0.3245 0.0526 0.4055 0.054 Uiso 1 1 calc R U
H16B H -0.2339 0.0363 0.3357 0.054 Uiso 1 1 calc R U
H16C H -0.1930 0.0101 0.4045 0.054 Uiso 1 1 calc R U
C21A C -0.06159(11) 0.06614(8) 0.12737(6) 0.0297(2) Uani 1 1 d . .
H21A H -0.1326 0.0591 0.0915 0.036 Uiso 1 1 calc R U
C22A C 0.02112(12) 0.15045(9) 0.13206(7) 0.0351(3) Uani 1 1 d . .
H22A H 0.0554 0.1382 0.0817 0.042 Uiso 1 1 calc R U
H22B H -0.0278 0.2057 0.1482 0.042 Uiso 1 1 calc R U
H22C H 0.0891 0.1618 0.1693 0.042 Uiso 1 1 calc R U
C23A C 0.00244(12) -0.02544(9) 0.09654(7) 0.0379(3) Uani 1 1 d . .
H23A H 0.0366 -0.0359 0.0465 0.045 Uiso 1 1 calc R U
H23B H 0.0699 -0.0222 0.1320 0.045 Uiso 1 1 calc R U
H23C H -0.0578 -0.0773 0.0912 0.045 Uiso 1 1 calc R U
C24A C -0.24888(10) 0.09596(9) 0.21340(7) 0.0313(2) Uani 1 1 d . .
H24A H -0.2665 0.1094 0.2680 0.038 Uiso 1 1 calc R U
C25A C -0.28601(13) 0.17975(10) 0.19884(8) 0.0426(3) Uani 1 1 d . .
H25A H -0.3755 0.1861 0.2058 0.051 Uiso 1 1 calc R U
H25B H -0.2406 0.2368 0.2349 0.051 Uiso 1 1 calc R U
H25C H -0.2659 0.1703 0.1464 0.051 Uiso 1 1 calc R U
C26A C -0.32494(13) 0.00627(11) 0.16426(9) 0.0484(3) Uani 1 1 d . .
H26A H -0.4136 0.0163 0.1720 0.058 Uiso 1 1 calc R U
H26B H -0.3065 -0.0109 0.1103 0.058 Uiso 1 1 calc R U
H26C H -0.3037 -0.0443 0.1789 0.058 Uiso 1 1 calc R U
C31A C 0.29600(10) 0.22017(7) 0.32873(6) 0.0242(2) Uani 1 1 d . .
C32A C 0.42418(11) 0.23867(8) 0.32661(7) 0.0332(3) Uani 1 1 d . .
H32A H 0.4742 0.1874 0.3019 0.040 Uiso 1 1 calc R U
C33A C 0.48159(13) 0.32827(10) 0.35885(9) 0.0438(3) Uani 1 1 d . .
H33A H 0.5689 0.3374 0.3556 0.053 Uiso 1 1 calc R U
C34A C 0.41111(14) 0.40447(9) 0.39590(9) 0.0456(3) Uani 1 1 d . .
H34A H 0.4496 0.4661 0.4186 0.055 Uiso 1 1 calc R U
C35A C 0.28458(13) 0.38967(9) 0.39930(8) 0.0392(3) Uani 1 1 d . .
H35A H 0.2354 0.4413 0.4247 0.047 Uiso 1 1 calc R U
C36A C 0.22827(11) 0.29916(8) 0.36563(6) 0.0291(2) Uani 1 1 d . .
H36A H 0.1407 0.2908 0.3678 0.035 Uiso 1 1 calc R U
C41A C 0.26770(10) 0.05355(7) 0.34198(6) 0.0225(2) Uani 1 1 d . .
C42A C 0.36462(10) 0.08067(8) 0.39663(6) 0.0282(2) Uani 1 1 d . .
H42A H 0.4135 0.1370 0.4060 0.034 Uiso 1 1 calc R U
C43A C 0.39211(12) 0.02834(9) 0.43778(7) 0.0342(3) Uani 1 1 d . .
H43A H 0.4579 0.0498 0.4751 0.041 Uiso 1 1 calc R U
C44A C 0.32439(11) -0.05482(8) 0.42478(7) 0.0312(2) Uani 1 1 d . .
H44A H 0.3441 -0.0913 0.4521 0.037 Uiso 1 1 calc R U
C45A C 0.22742(11) -0.08410(8) 0.37132(7) 0.0306(2) Uani 1 1 d . .
H45A H 0.1801 -0.1411 0.3616 0.037 Uiso 1 1 calc R U
C46A C 0.19925(10) -0.03002(8) 0.33177(6) 0.0280(2) Uani 1 1 d . .
H46A H 0.1308 -0.0505 0.2964 0.034 Uiso 1 1 calc R U
C51A C 0.28854(9) 0.05735(7) 0.20333(6) 0.0227(2) Uani 1 1 d . .
C52A C 0.30360(11) -0.03921(8) 0.16954(6) 0.0288(2) Uani 1 1 d . .
H52A H 0.2890 -0.0747 0.1992 0.035 Uiso 1 1 calc R U
C53A C 0.33913(12) -0.08506(8) 0.09412(7) 0.0343(3) Uani 1 1 d . .
H53A H 0.3474 -0.1508 0.0732 0.041 Uiso 1 1 calc R U
C54A C 0.36244(12) -0.03558(9) 0.04942(7) 0.0349(3) Uani 1 1 d . .
H54A H 0.3853 -0.0669 -0.0023 0.042 Uiso 1 1 calc R U
C55A C 0.35195(12) 0.06041(9) 0.08140(7) 0.0337(3) Uani 1 1 d . .
H55A H 0.3688 0.0956 0.0517 0.040 Uiso 1 1 calc R U
C56A C 0.31680(10) 0.10541(8) 0.15692(6) 0.0275(2) Uani 1 1 d . .
H56A H 0.3117 0.1715 0.1779 0.033 Uiso 1 1 calc R U
B1A B 0.23636(11) 0.11189(8) 0.29008(6) 0.0214(2) Uani 1 1 d . .
N1B N 0.50376(9) 0.35402(7) 0.71013(6) 0.0381(3) Uani 1 1 d . .
N2B N 0.58648(8) 0.57925(6) 0.87629(5) 0.0275(2) Uani 1 1 d . .
C1B C 0.37984(10) 0.48509(7) 0.80799(6) 0.0252(2) Uani 1 1 d . .
C2B C 0.47449(10) 0.43187(8) 0.76797(7) 0.0293(2) Uani 1 1 d . .
C3B C 0.50274(10) 0.51630(7) 0.82976(6) 0.0247(2) Uani 1 1 d . .
C11B C 0.40196(12) 0.29381(9) 0.65766(8) 0.0431(3) Uani 1 1 d . .
H11B H 0.3233 0.3259 0.6753 0.052 Uiso 1 1 calc R U
C12B C 0.42191(16) 0.28565(12) 0.57679(9) 0.0593(4) Uani 1 1 d . .
H12D H 0.3540 0.2458 0.5431 0.071 Uiso 1 1 calc R U
H12E H 0.4236 0.3481 0.5763 0.071 Uiso 1 1 calc R U
H12F H 0.5010 0.2578 0.5587 0.071 Uiso 1 1 calc R U
C13B C 0.38553(14) 0.19912(10) 0.66184(10) 0.0558(4) Uani 1 1 d . .
H13D H 0.3179 0.1613 0.6267 0.067 Uiso 1 1 calc R U
H13E H 0.4627 0.1669 0.6474 0.067 Uiso 1 1 calc R U
H13F H 0.3654 0.2079 0.7141 0.067 Uiso 1 1 calc R U
C14B C 0.63189(13) 0.32363(10) 0.69794(9) 0.0527(4) Uani 1 1 d . .
H14B H 0.6259 0.2584 0.6571 0.063 Uiso 1 1 calc R U
C15B C 0.71255(15) 0.38256(13) 0.66658(10) 0.0701(6) Uani 1 1 d . .
H15D H 0.7967 0.3607 0.6592 0.084 Uiso 1 1 calc R U
H15E H 0.6771 0.3765 0.6175 0.084 Uiso 1 1 calc R U
H15F H 0.7157 0.4484 0.7029 0.084 Uiso 1 1 calc R U
C16B C 0.68508(15) 0.31692(11) 0.76874(11) 0.0638(5) Uani 1 1 d . .
H16D H 0.7700 0.2967 0.7592 0.077 Uiso 1 1 calc R U
H16E H 0.6861 0.3784 0.8118 0.077 Uiso 1 1 calc R U
H16F H 0.6335 0.2713 0.7809 0.077 Uiso 1 1 calc R U
C21B C 0.54355(11) 0.66440(8) 0.93867(7) 0.0337(3) Uani 1 1 d . .
H21B H 0.6192 0.7041 0.9659 0.040 Uiso 1 1 calc R U
C22B C 0.47197(13) 0.72086(9) 0.90568(9) 0.0426(3) Uani 1 1 d . .
H22D H 0.4441 0.7769 0.9474 0.051 Uiso 1 1 calc R U
H22E H 0.5259 0.7396 0.8725 0.051 Uiso 1 1 calc R U
H22F H 0.3997 0.6825 0.8759 0.051 Uiso 1 1 calc R U
C23B C 0.47148(13) 0.63915(11) 0.99655(8) 0.0448(3) Uani 1 1 d . .
H23D H 0.4440 0.6963 1.0372 0.054 Uiso 1 1 calc R U
H23E H 0.3989 0.5972 0.9711 0.054 Uiso 1 1 calc R U
H23F H 0.5250 0.6077 1.0187 0.054 Uiso 1 1 calc R U
C24B C 0.72004(10) 0.57535(8) 0.85916(7) 0.0285(2) Uani 1 1 d . .
H24B H 0.7311 0.5133 0.8161 0.034 Uiso 1 1 calc R U
C25B C 0.76383(13) 0.65038(10) 0.83199(9) 0.0456(3) Uani 1 1 d . .
H25D H 0.8525 0.6458 0.8212 0.055 Uiso 1 1 calc R U
H25E H 0.7170 0.6414 0.7854 0.055 Uiso 1 1 calc R U
H25F H 0.7502 0.7124 0.8719 0.055 Uiso 1 1 calc R U
C26B C 0.79735(14) 0.57938(12) 0.92648(9) 0.0515(4) Uani 1 1 d . .
H26D H 0.8853 0.5767 0.9134 0.062 Uiso 1 1 calc R U
H26E H 0.7852 0.6380 0.9708 0.062 Uiso 1 1 calc R U
H26F H 0.7717 0.5261 0.9388 0.062 Uiso 1 1 calc R U
C31B C 0.17816(10) 0.50276(7) 0.73755(6) 0.0258(2) Uani 1 1 d . .
C32B C 0.05214(11) 0.51534(9) 0.73039(7) 0.0336(3) Uani 1 1 d . .
H32B H -0.0031 0.5093 0.7670 0.040 Uiso 1 1 calc R U
C33B C 0.00423(13) 0.53626(10) 0.67235(8) 0.0410(3) Uani 1 1 d . .
H33B H -0.0819 0.5445 0.6700 0.049 Uiso 1 1 calc R U
C34B C 0.08238(14) 0.54504(10) 0.61788(8) 0.0430(3) Uani 1 1 d . .
H34B H 0.0505 0.5595 0.5780 0.052 Uiso 1 1 calc R U
C35B C 0.20655(13) 0.53260(10) 0.62231(7) 0.0414(3) Uani 1 1 d . .
H35B H 0.2607 0.5379 0.5850 0.050 Uiso 1 1 calc R U
C36B C 0.25370(11) 0.51216(8) 0.68123(7) 0.0323(2) Uani 1 1 d . .
H36B H 0.3401 0.5043 0.6832 0.039 Uiso 1 1 calc R U
C41B C 0.18616(10) 0.37636(7) 0.80288(6) 0.0261(2) Uani 1 1 d . .
C42B C 0.09178(12) 0.31813(9) 0.75404(8) 0.0372(3) Uani 1 1 d . .
H42B H 0.0479 0.3400 0.7222 0.045 Uiso 1 1 calc R U
C43B C 0.05961(14) 0.22874(10) 0.75029(9) 0.0500(4) Uani 1 1 d . .
H43B H -0.0045 0.1908 0.7156 0.060 Uiso 1 1 calc R U
C44B C 0.11959(15) 0.19467(9) 0.79628(9) 0.0459(3) Uani 1 1 d . .
H44B H 0.0965 0.1341 0.7942 0.055 Uiso 1 1 calc R U
C45B C 0.21364(14) 0.25017(9) 0.84534(8) 0.0424(3) Uani 1 1 d . .
H45B H 0.2561 0.2280 0.8775 0.051 Uiso 1 1 calc R U
C46B C 0.24635(12) 0.33861(8) 0.84779(7) 0.0350(3) Uani 1 1 d . .
H46B H 0.3125 0.3752 0.8814 0.042 Uiso 1 1 calc R U
C51B C 0.17677(9) 0.56203(7) 0.88985(6) 0.0236(2) Uani 1 1 d . .
C52B C 0.14354(10) 0.54370(8) 0.95325(7) 0.0291(2) Uani 1 1 d . .
H52B H 0.1459 0.4814 0.9496 0.035 Uiso 1 1 calc R U
C53B C 0.10705(12) 0.61301(9) 1.02162(7) 0.0349(3) Uani 1 1 d . .
H53B H 0.0855 0.5974 1.0633 0.042 Uiso 1 1 calc R U
C54B C 0.10218(12) 0.70419(9) 1.02896(7) 0.0362(3) Uani 1 1 d . .
H54B H 0.0795 0.7520 1.0759 0.043 Uiso 1 1 calc R U
C55B C 0.13095(12) 0.72478(8) 0.96673(7) 0.0346(3) Uani 1 1 d . .
H55B H 0.1269 0.7870 0.9706 0.042 Uiso 1 1 calc R U
C56B C 0.16569(11) 0.65477(8) 0.89865(7) 0.0287(2) Uani 1 1 d . .
H56B H 0.1826 0.6703 0.8563 0.034 Uiso 1 1 calc R U
B1B B 0.22766(11) 0.48270(8) 0.81020(7) 0.0234(2) Uani 1 1 d . .

loop_
_atom_site_aniso_label
_atom_site_aniso_U_11
_atom_site_aniso_U_22
_atom_site_aniso_U_33
_atom_site_aniso_U_23
_atom_site_aniso_U_13
_atom_site_aniso_U_12
N1A 0.0191(5) 0.0377(5) 0.0215(4) 0.0110(4) 0.0029(3) 0.0019(4)
N2A 0.0180(5) 0.0398(5) 0.0248(4) 0.0146(4) -0.0022(3) 0.0008(4)
C1A 0.0209(5) 0.0229(5) 0.0213(5) 0.0089(4) 0.0000(4) 0.0006(4)
C2A 0.0188(5) 0.0255(5) 0.0247(5) 0.0106(4) -0.0001(4) 0.0010(4)
C3A 0.0196(5) 0.0252(5) 0.0240(5) 0.0108(4) 0.0007(4) 0.0008(4)
C11A 0.0229(6) 0.0376(6) 0.0227(5) 0.0103(5) 0.0005(4) 0.0013(4)
C12A 0.0444(8) 0.0422(7) 0.0321(6) 0.0028(6) 0.0006(5) 0.0007(6)
C13A 0.0396(8) 0.0562(8) 0.0345(6) 0.0252(6) 0.0021(5) 0.0067(6)
C14A 0.0215(6) 0.0569(8) 0.0280(6) 0.0175(5) 0.0053(4) 0.0016(5)
C15A 0.0322(8) 0.0688(10) 0.0457(8) 0.0152(7) 0.0066(6) 0.0198(6)
C16A 0.0321(7) 0.0666(9) 0.0402(7) 0.0281(7) -0.0008(5) -0.0142(6)
C21A 0.0241(6) 0.0434(7) 0.0224(5) 0.0141(5) -0.0027(4) 0.0023(5)
C22A 0.0306(7) 0.0480(7) 0.0333(6) 0.0233(5) 0.0010(5) 0.0018(5)
C23A 0.0374(7) 0.0426(7) 0.0285(6) 0.0089(5) -0.0020(5) 0.0046(5)
C24A 0.0185(6) 0.0458(7) 0.0342(6) 0.0211(5) -0.0013(4) 0.0012(5)
C25A 0.0322(7) 0.0560(8) 0.0489(8) 0.0293(7) 0.0068(5) 0.0143(6)
C26A 0.0272(7) 0.0606(9) 0.0590(9) 0.0279(7) -0.0114(6) -0.0121(6)
C31A 0.0237(6) 0.0264(5) 0.0225(5) 0.0104(4) -0.0009(4) -0.0005(4)
C32A 0.0244(6) 0.0317(6) 0.0407(6) 0.0121(5) 0.0007(5) -0.0009(4)
C33A 0.0285(7) 0.0397(7) 0.0605(9) 0.0190(6) -0.0057(6) -0.0096(5)
C34A 0.0468(8) 0.0281(6) 0.0559(8) 0.0126(6) -0.0138(6) -0.0103(5)
C35A 0.0457(8) 0.0262(6) 0.0407(7) 0.0080(5) -0.0056(5) 0.0046(5)
C36A 0.0274(6) 0.0287(6) 0.0303(6) 0.0109(5) -0.0006(4) 0.0027(4)
C41A 0.0186(5) 0.0260(5) 0.0218(5) 0.0082(4) 0.0020(4) 0.0034(4)
C42A 0.0245(6) 0.0293(5) 0.0297(5) 0.0110(4) -0.0034(4) 0.0005(4)
C43A 0.0300(7) 0.0409(6) 0.0328(6) 0.0160(5) -0.0091(5) 0.0029(5)
C44A 0.0325(6) 0.0364(6) 0.0298(6) 0.0176(5) 0.0035(4) 0.0102(5)
C45A 0.0292(6) 0.0311(6) 0.0342(6) 0.0161(5) 0.0029(4) 0.0013(4)
C46A 0.0229(6) 0.0321(6) 0.0297(5) 0.0137(5) -0.0034(4) -0.0016(4)
C51A 0.0150(5) 0.0268(5) 0.0249(5) 0.0089(4) 0.0010(4) 0.0013(4)
C52A 0.0269(6) 0.0279(5) 0.0306(6) 0.0110(5) 0.0027(4) 0.0024(4)
C53A 0.0339(7) 0.0277(6) 0.0340(6) 0.0047(5) 0.0046(5) 0.0050(5)
C54A 0.0319(7) 0.0395(6) 0.0259(6) 0.0054(5) 0.0077(4) 0.0045(5)
C55A 0.0339(7) 0.0395(6) 0.0293(6) 0.0157(5) 0.0073(5) 0.0011(5)
C56A 0.0260(6) 0.0277(5) 0.0288(5) 0.0113(4) 0.0045(4) 0.0024(4)
B1A 0.0174(6) 0.0239(5) 0.0223(5) 0.0088(4) 0.0008(4) 0.0005(4)
N1B 0.0200(5) 0.0292(5) 0.0450(6) -0.0057(4) 0.0038(4) 0.0024(4)
N2B 0.0184(5) 0.0239(4) 0.0331(5) 0.0043(4) -0.0024(3) 0.0008(3)
C1B 0.0217(6) 0.0222(5) 0.0278(5) 0.0062(4) -0.0009(4) 0.0013(4)
C2B 0.0198(6) 0.0261(5) 0.0353(6) 0.0058(5) 0.0005(4) 0.0007(4)
C3B 0.0195(5) 0.0227(5) 0.0303(5) 0.0086(4) 0.0006(4) 0.0037(4)
C11B 0.0252(7) 0.0347(7) 0.0457(7) -0.0077(6) 0.0021(5) -0.0004(5)
C12B 0.0505(10) 0.0559(9) 0.0458(8) -0.0051(7) 0.0022(7) 0.0003(7)
C13B 0.0400(8) 0.0353(7) 0.0676(10) -0.0032(7) 0.0077(7) -0.0048(6)
C14B 0.0243(7) 0.0373(7) 0.0663(10) -0.0103(6) 0.0052(6) 0.0059(5)
C15B 0.0342(9) 0.0789(12) 0.0597(10) -0.0086(9) 0.0166(7) -0.0096(8)
C16B 0.0395(9) 0.0371(8) 0.0968(14) 0.0074(8) -0.0096(8) 0.0131(6)
C21B 0.0243(6) 0.0280(6) 0.0355(6) -0.0005(5) -0.0003(4) -0.0007(4)
C22B 0.0357(7) 0.0268(6) 0.0608(9) 0.0123(6) 0.0104(6) 0.0074(5)
C23B 0.0387(8) 0.0549(8) 0.0328(7) 0.0095(6) 0.0007(5) 0.0038(6)
C24B 0.0183(6) 0.0272(5) 0.0368(6) 0.0096(5) -0.0013(4) 0.0020(4)
C25B 0.0363(8) 0.0417(7) 0.0629(9) 0.0253(7) 0.0143(6) 0.0051(5)
C26B 0.0301(8) 0.0702(10) 0.0544(9) 0.0249(8) -0.0110(6) 0.0084(6)
C31B 0.0237(6) 0.0241(5) 0.0274(5) 0.0085(4) -0.0005(4) 0.0007(4)
C32B 0.0266(6) 0.0416(7) 0.0350(6) 0.0177(5) 0.0012(5) 0.0055(5)
C33B 0.0334(7) 0.0491(8) 0.0440(7) 0.0219(6) -0.0078(5) 0.0067(5)
C34B 0.0515(9) 0.0442(7) 0.0376(7) 0.0221(6) -0.0132(6) -0.0049(6)
C35B 0.0462(8) 0.0470(7) 0.0325(6) 0.0198(6) -0.0025(5) -0.0120(6)
C36B 0.0269(6) 0.0358(6) 0.0321(6) 0.0124(5) -0.0002(4) -0.0036(5)
C41B 0.0223(6) 0.0261(5) 0.0279(5) 0.0090(4) 0.0018(4) 0.0021(4)
C42B 0.0326(7) 0.0371(6) 0.0440(7) 0.0201(6) -0.0099(5) -0.0076(5)
C43B 0.0465(9) 0.0421(8) 0.0596(9) 0.0220(7) -0.0145(7) -0.0202(6)
C44B 0.0556(9) 0.0314(6) 0.0526(8) 0.0202(6) 0.0033(6) -0.0057(6)
C45B 0.0570(9) 0.0327(6) 0.0414(7) 0.0184(6) -0.0020(6) 0.0070(6)
C46B 0.0370(7) 0.0285(6) 0.0370(6) 0.0108(5) -0.0074(5) 0.0023(5)
C51B 0.0144(5) 0.0267(5) 0.0287(5) 0.0102(4) -0.0008(4) 0.0019(4)
C52B 0.0255(6) 0.0299(6) 0.0329(6) 0.0137(5) 0.0017(4) 0.0018(4)
C53B 0.0315(7) 0.0429(7) 0.0305(6) 0.0150(5) 0.0055(5) 0.0023(5)
C54B 0.0311(7) 0.0375(6) 0.0314(6) 0.0046(5) 0.0037(5) 0.0074(5)
C55B 0.0351(7) 0.0272(6) 0.0386(6) 0.0096(5) -0.0004(5) 0.0068(5)
C56B 0.0267(6) 0.0291(6) 0.0313(6) 0.0132(5) 0.0012(4) 0.0037(4)
B1B 0.0182(6) 0.0245(6) 0.0262(6) 0.0090(5) -0.0002(4) 0.0017(4)

loop_
_atom_type_symbol
_atom_type_description
_atom_type_scat_dispersion_real
_atom_type_scat_dispersion_imag
_atom_type_scat_source
C C 0.0181 0.0091 'International Tables Vol C Tables 4.2.6.8 and 6.1.1.4'
H H 0.0000 0.0000 'International Tables Vol C Tables 4.2.6.8 and 6.1.1.4'
B B 0.0090 0.0039 'International Tables Vol C Tables 4.2.6.8 and 6.1.1.4'
N N 0.0311 0.0180 'International Tables Vol C Tables 4.2.6.8 and 6.1.1.4'

loop_
_geom_angle_atom_site_label_1
_geom_angle_atom_site_label_2
_geom_angle_atom_site_label_3
_geom_angle
C2A N1A C14A 122.10(9)
C2A N1A C11A 118.41(9)
C14A N1A C11A 119.46(9)
C3A N2A C24A 122.00(9)
C3A N2A C21A 118.29(9)
C24A N2A C21A 118.59(9)
C2A C1A C3A 60.23(7)
C2A C1A B1A 141.13(9)
C3A C1A B1A 158.58(9)
N1A C2A C1A 145.99(10)
N1A C2A C3A 153.91(10)
C1A C2A C3A 60.08(7)
N2A C3A C1A 149.37(10)
N2A C3A C2A 150.94(10)
C1A C3A C2A 59.69(7)
N1A C11A C13A 111.51(10)
N1A C11A C12A 110.73(10)
C13A C11A C12A 112.37(10)
N1A C14A C16A 110.48(11)
N1A C14A C15A 111.55(11)
C16A C14A C15A 114.57(12)
N2A C21A C22A 110.02(9)
N2A C21A C23A 110.55(10)
C22A C21A C23A 113.91(10)
N2A C24A C25A 111.31(10)
N2A C24A C26A 111.19(11)
C25A C24A C26A 112.21(11)
C36A C31A C32A 115.19(10)
C36A C31A B1A 125.00(10)
C32A C31A B1A 119.81(10)
C33A C32A C31A 123.14(12)
C32A C33A C34A 119.76(12)
C35A C34A C33A 119.15(12)
C34A C35A C36A 120.27(12)
C35A C36A C31A 122.48(11)
C42A C41A C46A 115.40(10)
C42A C41A B1A 123.53(9)
C46A C41A B1A 121.04(9)
C43A C42A C41A 122.45(11)
C44A C43A C42A 120.44(11)
C43A C44A C45A 118.97(11)
C44A C45A C46A 119.97(11)
C45A C46A C41A 122.74(10)
C52A C51A C56A 115.30(10)
C52A C51A B1A 123.44(9)
C56A C51A B1A 121.21(9)
C53A C52A C51A 122.48(11)
C54A C53A C52A 120.44(11)
C53A C54A C55A 118.83(11)
C54A C55A C56A 120.14(11)
C55A C56A C51A 122.75(10)
C31A B1A C1A 108.07(8)
C31A B1A C41A 111.83(8)
C1A B1A C41A 104.48(8)
C31A B1A C51A 110.33(8)
C1A B1A C51A 112.52(8)
C41A B1A C51A 109.49(8)
C2B N1B C14B 122.58(10)
C2B N1B C11B 118.12(10)
C14B N1B C11B 119.26(10)
C3B N2B C24B 121.40(9)
C3B N2B C21B 118.97(9)
C24B N2B C21B 118.67(9)
C2B C1B C3B 60.02(8)
C2B C1B B1B 140.77(10)
C3B C1B B1B 159.14(10)
N1B C2B C1B 146.17(11)
N1B C2B C3B 153.57(11)
C1B C2B C3B 60.26(8)
N2B C3B C2B 149.84(11)
N2B C3B C1B 150.42(11)
C2B C3B C1B 59.72(8)
N1B C11B C13B 111.57(13)
N1B C11B C12B 110.72(12)
C13B C11B C12B 112.58(12)
N1B C14B C16B 111.04(13)
N1B C14B C15B 111.51(14)
C16B C14B C15B 114.84(14)
N2B C21B C23B 110.82(10)
N2B C21B C22B 110.27(10)
C23B C21B C22B 113.59(11)
N2B C24B C26B 111.35(10)
N2B C24B C25B 111.57(10)
C26B C24B C25B 112.12(12)
C32B C31B C36B 115.19(10)
C32B C31B B1B 119.72(10)
C36B C31B B1B 125.04(10)
C33B C32B C31B 123.05(12)
C34B C33B C32B 119.83(13)
C35B C34B C33B 119.14(12)
C34B C35B C36B 120.47(12)
C35B C36B C31B 122.32(12)
C42B C41B C46B 115.26(10)
C42B C41B B1B 124.35(10)
C46B C41B B1B 120.38(10)
C41B C42B C43B 122.17(12)
C44B C43B C42B 120.87(13)
C45B C44B C43B 118.70(12)
C44B C45B C46B 120.00(12)
C45B C46B C41B 122.99(12)
C52B C51B C56B 115.20(10)
C52B C51B B1B 123.63(9)
C56B C51B B1B 121.17(9)
C53B C52B C51B 122.72(11)
C54B C53B C52B 120.24(11)
C53B C54B C55B 118.85(11)
C54B C55B C56B 120.27(11)
C55B C56B C51B 122.63(11)
C31B B1B C1B 107.50(9)
C31B B1B C41B 113.00(9)
C1B B1B C41B 103.99(8)
C31B B1B C51B 109.03(9)
C1B B1B C51B 112.70(9)
C41B B1B C51B 110.58(9)

loop_
_geom_bond_atom_site_label_1
_geom_bond_atom_site_label_2
_geom_bond_distance
N1A C2A 1.3267(14)
N1A C14A 1.4767(14)
N1A C11A 1.4878(13)
N2A C3A 1.3295(14)
N2A C24A 1.4787(14)
N2A C21A 1.4877(14)
C1A C2A 1.3816(14)
C1A C3A 1.3871(15)
C1A B1A 1.6394(15)
C2A C3A 1.3892(14)
C11A C13A 1.5162(17)
C11A C12A 1.5228(17)
C14A C16A 1.5268(19)
C14A C15A 1.528(2)
C21A C22A 1.5192(17)
C21A C23A 1.5202(17)
C24A C25A 1.5223(17)
C24A C26A 1.5223(18)
C31A C36A 1.4000(15)
C31A C32A 1.4002(16)
C31A B1A 1.6378(15)
C32A C33A 1.3867(17)
C33A C34A 1.387(2)
C34A C35A 1.377(2)
C35A C36A 1.3947(16)
C41A C42A 1.3981(15)
C41A C46A 1.4036(15)
C41A B1A 1.6460(15)
C42A C43A 1.3901(16)
C43A C44A 1.3828(17)
C44A C45A 1.3833(17)
C45A C46A 1.3906(16)
C51A C52A 1.4011(15)
C51A C56A 1.4014(15)
C51A B1A 1.6461(15)
C52A C53A 1.3921(16)
C53A C54A 1.3821(18)
C54A C55A 1.3845(18)
C55A C56A 1.3911(16)
N1B C2B 1.3266(15)
N1B C14B 1.4770(16)
N1B C11B 1.4866(15)
N2B C3B 1.3269(14)
N2B C24B 1.4775(14)
N2B C21B 1.4823(14)
C1B C2B 1.3811(15)
C1B C3B 1.3885(15)
C1B B1B 1.6414(15)
C2B C3B 1.3853(15)
C11B C13B 1.516(2)
C11B C12B 1.517(2)
C14B C16B 1.517(3)
C14B C15B 1.524(2)
C21B C23B 1.5193(19)
C21B C22B 1.5202(18)
C24B C26B 1.5128(17)
C24B C25B 1.5174(17)
C31B C32B 1.4003(16)
C31B C36B 1.4013(16)
C31B B1B 1.6410(16)
C32B C33B 1.3874(17)
C33B C34B 1.386(2)
C34B C35B 1.373(2)
C35B C36B 1.3951(18)
C41B C42B 1.3921(16)
C41B C46B 1.4031(16)
C41B B1B 1.6463(15)
C42B C43B 1.3936(18)
C43B C44B 1.379(2)
C44B C45B 1.377(2)
C45B C46B 1.3894(17)
C51B C52B 1.3983(15)
C51B C56B 1.4038(15)
C51B B1B 1.6467(15)
C52B C53B 1.3937(17)
C53B C54B 1.3798(18)
C54B C55B 1.3858(18)
C55B C56B 1.3886(16)

loop_
_geom_torsion_atom_site_label_1
_geom_torsion_atom_site_label_2
_geom_torsion_atom_site_label_3
_geom_torsion_atom_site_label_4
_geom_torsion
C14A N1A C2A C1A -172.70(15)
C11A N1A C2A C1A 5.6(2)
C14A N1A C2A C3A 9.9(3)
C11A N1A C2A C3A -171.8(2)
C3A C1A C2A N1A -178.66(19)
B1A C1A C2A N1A 3.5(3)
B1A C1A C2A C3A -177.84(15)
C24A N2A C3A C1A -173.75(16)
C21A N2A C3A C1A -6.0(2)
C24A N2A C3A C2A 6.7(3)
C21A N2A C3A C2A 174.38(18)
C2A C1A C3A N2A -179.8(2)
B1A C1A C3A N2A -3.5(4)
B1A C1A C3A C2A 176.3(3)
N1A C2A C3A N2A -1.9(4)
C1A C2A C3A N2A 179.8(2)
N1A C2A C3A C1A 178.3(2)
C2A N1A C11A C13A -113.35(11)
C14A N1A C11A C13A 64.95(13)
C2A N1A C11A C12A 120.74(11)
C14A N1A C11A C12A -60.96(14)
C2A N1A C14A C16A 55.70(15)
C11A N1A C14A C16A -122.53(11)
C2A N1A C14A C15A -72.95(14)
C11A N1A C14A C15A 108.81(12)
C3A N2A C21A C22A -57.14(13)
C24A N2A C21A C22A 111.00(11)
C3A N2A C21A C23A 69.53(13)
C24A N2A C21A C23A -122.32(11)
C3A N2A C24A C25A 106.89(12)
C21A N2A C24A C25A -60.79(14)
C3A N2A C24A C26A -127.21(12)
C21A N2A C24A C26A 65.11(13)
C36A C31A C32A C33A 0.40(18)
B1A C31A C32A C33A -179.20(12)
C31A C32A C33A C34A 0.6(2)
C32A C33A C34A C35A -0.6(2)
C33A C34A C35A C36A -0.2(2)
C34A C35A C36A C31A 1.24(19)
C32A C31A C36A C35A -1.29(17)
B1A C31A C36A C35A 178.28(11)
C46A C41A C42A C43A 0.40(16)
B1A C41A C42A C43A -177.57(11)
C41A C42A C43A C44A 1.13(19)
C42A C43A C44A C45A -1.26(19)
C43A C44A C45A C46A -0.14(18)
C44A C45A C46A C41A 1.76(18)
C42A C41A C46A C45A -1.85(16)
B1A C41A C46A C45A 176.18(10)
C56A C51A C52A C53A -2.57(17)
B1A C51A C52A C53A 175.14(11)
C51A C52A C53A C54A 0.68(19)
C52A C53A C54A C55A 1.13(19)
C53A C54A C55A C56A -0.89(19)
C54A C55A C56A C51A -1.17(19)
C52A C51A C56A C55A 2.82(16)
B1A C51A C56A C55A -174.95(11)
C36A C31A B1A C1A 8.43(14)
C32A C31A B1A C1A -172.01(10)
C36A C31A B1A C41A -106.03(12)
C32A C31A B1A C41A 73.52(12)
C36A C31A B1A C51A 131.84(11)
C32A C31A B1A C51A -48.61(13)
C2A C1A B1A C31A -73.62(16)
C3A C1A B1A C31A 111.5(2)
C2A C1A B1A C41A 45.61(17)
C3A C1A B1A C41A -129.3(2)
C2A C1A B1A C51A 164.31(12)
C3A C1A B1A C51A -10.6(3)
C42A C41A B1A C31A -19.89(14)
C46A C41A B1A C31A 162.25(10)
C42A C41A B1A C1A -136.55(10)
C46A C41A B1A C1A 45.59(12)
C42A C41A B1A C51A 102.72(11)
C46A C41A B1A C51A -75.14(12)
C52A C51A B1A C31A 149.89(10)
C56A C51A B1A C31A -32.54(13)
C52A C51A B1A C1A -89.33(12)
C56A C51A B1A C1A 88.25(12)
C52A C51A B1A C41A 26.39(14)
C56A C51A B1A C41A -156.04(9)
C14B N1B C2B C1B -171.34(18)
C11B N1B C2B C1B 6.3(3)
C14B N1B C2B C3B 9.5(4)
C11B N1B C2B C3B -172.9(2)
C3B C1B C2B N1B -179.6(2)
B1B C1B C2B N1B 2.8(3)
B1B C1B C2B C3B -177.67(17)
C24B N2B C3B C2B 11.8(3)
C21B N2B C3B C2B -179.57(18)
C24B N2B C3B C1B -170.89(18)
C21B N2B C3B C1B -2.3(3)
N1B C2B C3B N2B -2.1(4)
C1B C2B C3B N2B 178.5(2)
N1B C2B C3B C1B 179.5(3)
C2B C1B C3B N2B -178.4(2)
B1B C1B C3B N2B -2.6(4)
B1B C1B C3B C2B 175.9(3)
C2B N1B C11B C13B -115.10(13)
C14B N1B C11B C13B 62.61(17)
C2B N1B C11B C12B 118.68(14)
C14B N1B C11B C12B -63.61(18)
C2B N1B C14B C16B 54.76(18)
C11B N1B C14B C16B -122.85(14)
C2B N1B C14B C15B -74.68(18)
C11B N1B C14B C15B 107.71(15)
C3B N2B C21B C23B 65.46(14)
C24B N2B C21B C23B -125.60(11)
C3B N2B C21B C22B -61.18(14)
C24B N2B C21B C22B 107.76(12)
C3B N2B C24B C26B -128.44(12)
C21B N2B C24B C26B 62.90(14)
C3B N2B C24B C25B 105.46(13)
C21B N2B C24B C25B -63.20(14)
C36B C31B C32B C33B -0.42(18)
B1B C31B C32B C33B 177.34(11)
C31B C32B C33B C34B 0.4(2)
C32B C33B C34B C35B 0.1(2)
C33B C34B C35B C36B -0.5(2)
C34B C35B C36B C31B 0.5(2)
C32B C31B C36B C35B 0.01(17)
B1B C31B C36B C35B -177.61(11)
C46B C41B C42B C43B 0.06(19)
B1B C41B C42B C43B -179.59(13)
C41B C42B C43B C44B 1.0(2)
C42B C43B C44B C45B -1.0(2)
C43B C44B C45B C46B 0.0(2)
C44B C45B C46B C41B 1.1(2)
C42B C41B C46B C45B -1.11(19)
B1B C41B C46B C45B 178.56(12)
C56B C51B C52B C53B -2.64(17)
B1B C51B C52B C53B 176.44(11)
C51B C52B C53B C54B 0.16(19)
C52B C53B C54B C55B 1.67(19)
C53B C54B C55B C56B -0.88(19)
C54B C55B C56B C51B -1.81(19)
C52B C51B C56B C55B 3.46(17)
B1B C51B C56B C55B -175.65(11)
C32B C31B B1B C1B -172.74(10)
C36B C31B B1B C1B 4.79(14)
C32B C31B B1B C41B 73.11(13)
C36B C31B B1B C41B -109.36(12)
C32B C31B B1B C51B -50.28(13)
C36B C31B B1B C51B 127.25(11)
C2B C1B B1B C31B -74.39(17)
C3B C1B B1B C31B 111.3(3)
C2B C1B B1B C41B 45.66(18)
C3B C1B B1B C41B -128.7(3)
C2B C1B B1B C51B 165.45(14)
C3B C1B B1B C51B -8.9(3)
C42B C41B B1B C31B -17.45(15)
C46B C41B B1B C31B 162.91(10)
C42B C41B B1B C1B -133.71(11)
C46B C41B B1B C1B 46.66(13)
C42B C41B B1B C51B 105.07(13)
C46B C41B B1B C51B -74.56(13)
C52B C51B B1B C31B 145.69(10)
C56B C51B B1B C31B -35.29(13)
C52B C51B B1B C1B -95.04(12)
C56B C51B B1B C1B 83.98(12)
C52B C51B B1B C41B 20.87(14)
C56B C51B B1B C41B -160.11(10)
